data_4102936
loop_
_publ_author_name
'Achim Bruch'
'Andrea Ambrosius'
'Roland Fr\"ohlich'
'Armido Studer'
'David B. Guthrie'
'Hanmo Zhang'
'Dennis P. Curran'

_publ_section_title
;
 Memory of Axial Chirality in Aryl Radical Phosphanylations
;
_journal_name_full 'Journal of the American Chemical Society'
_journal_page_first 11452
_journal_page_last 11454
_journal_paper_doi 10.1021/ja105070k
_journal_volume 132
_journal_year 2010
_chemical_formula_sum 'C28 H30 N O P S'
_chemical_formula_weight 459.56
_chemical_name_systematic
; 
 ? 
;
_space_group_IT_number 2
_symmetry_cell_setting triclinic
_symmetry_space_group_name_Hall '-P 1'
_symmetry_space_group_name_H-M 'P -1'
_atom_sites_solution_hydrogens geom
_atom_sites_solution_primary direct
_atom_sites_solution_secondary difmap
_audit_creation_method SHELXL-97
_cell_angle_alpha 76.991(2)
_cell_angle_beta 77.126(2)
_cell_angle_gamma 89.725(2)
_cell_formula_units_Z 4
_cell_length_a 9.0213(4)
_cell_length_b 15.8242(6)
_cell_length_c 18.3522(8)
_cell_measurement_reflns_used 8051
_cell_measurement_temperature 223(2)
_cell_measurement_theta_max 68.25
_cell_measurement_theta_min 0.88
_cell_volume 2485.62(18)
_computing_cell_refinement 'Collect (Nonius B.V., 1998)'
_computing_data_collection 'Collect (Nonius B.V., 1998)'
_computing_data_reduction 'Denzo-SMN (Otwinowski & Minor, 1997)'
_computing_molecular_graphics 'XP (BrukerAXS, 2000)'
_computing_publication_material 'SHELXL-97 (Sheldrick, 1997)'
_computing_structure_refinement 'SHELXL-97 (Sheldrick, 1997)'
_computing_structure_solution 'SHELXS-97 (Sheldrick, 1990)'
_diffrn_ambient_temperature 223(2)
_diffrn_measured_fraction_theta_full 0.966
_diffrn_measured_fraction_theta_max 0.966
_diffrn_measurement_device_type 'Nonius KappaCCD APEXII'
_diffrn_measurement_method '\w and \f scans'
_diffrn_radiation_monochromator graphite
_diffrn_radiation_source 'fine-focus sealed tube'
_diffrn_radiation_type CuK\a
_diffrn_radiation_wavelength 1.54178
_diffrn_reflns_av_R_equivalents 0.061
_diffrn_reflns_av_sigmaI/netI 0.0328
_diffrn_reflns_limit_h_max -10
_diffrn_reflns_limit_h_min -10
_diffrn_reflns_limit_k_max 18
_diffrn_reflns_limit_k_min -18
_diffrn_reflns_limit_l_max 20
_diffrn_reflns_limit_l_min -21
_diffrn_reflns_number 35398
_diffrn_reflns_theta_full 67.94
_diffrn_reflns_theta_max 67.94
_diffrn_reflns_theta_min 3.37
_exptl_absorpt_coefficient_mu 1.909
_exptl_absorpt_correction_T_max 0.8320
_exptl_absorpt_correction_T_min 0.5982
_exptl_absorpt_correction_type multi-scan
_exptl_absorpt_process_details 'Denzo (Otwinowski, Borek, Majewski & Minor, 2003)'
_exptl_crystal_colour colourless
_exptl_crystal_density_diffrn 1.228
_exptl_crystal_density_method 'not measured'
_exptl_crystal_description column
_exptl_crystal_F_000 976
_exptl_crystal_size_max 0.30
_exptl_crystal_size_mid 0.10
_exptl_crystal_size_min 0.10
_refine_diff_density_max 0.333
_refine_diff_density_min -0.357
_refine_diff_density_rms 0.050
_refine_ls_extinction_method none
_refine_ls_goodness_of_fit_ref 1.038
_refine_ls_hydrogen_treatment constr
_refine_ls_matrix_type full
_refine_ls_number_parameters 583
_refine_ls_number_reflns 8718
_refine_ls_number_restraints 0
_refine_ls_restrained_S_all 1.038
_refine_ls_R_factor_all 0.0612
_refine_ls_R_factor_gt 0.0519
_refine_ls_shift/su_max 0.000
_refine_ls_shift/su_mean 0.000
_refine_ls_structure_factor_coef Fsqd
_refine_ls_weighting_details 'calc w=1/[\s^2^(Fo^2^)+(0.0708P)^2^+1.5550P] where P=(Fo^2^+2Fc^2^)/3'
_refine_ls_weighting_scheme calc
_refine_ls_wR_factor_gt 0.1358
_refine_ls_wR_factor_ref 0.1437
_reflns_number_gt 7360
_reflns_number_total 8718
_reflns_threshold_expression >2sigma(I)
_cod_data_source_file ja105070k_si_003.cif
_cod_data_source_block stu5023
_cod_database_code 4102936

loop_
_symmetry_equiv_pos_as_xyz
'x, y, z'
'-x, -y, -z'

loop_
_atom_site_label
_atom_site_type_symbol
_atom_site_fract_x
_atom_site_fract_y
_atom_site_fract_z
_atom_site_U_iso_or_equiv
_atom_site_adp_type
_atom_site_occupancy
_atom_site_symmetry_multiplicity
_atom_site_calc_flag
_atom_site_refinement_flags
N1A N 0.8464(2) 0.00223(13) 0.18270(12) 0.0456(5) Uani 1 1 d .
C2A C 0.9032(3) 0.06473(16) 0.22162(15) 0.0444(6) Uani 1 1 d .
H2A H 0.9265 0.0337 0.2706 0.053 Uiso 1 1 calc R
C3A C 1.0439(3) 0.11539(18) 0.16822(17) 0.0545(7) Uani 1 1 d .
H3AA H 1.1316 0.0787 0.1688 0.065 Uiso 1 1 calc R
H3AB H 1.0287 0.1299 0.1157 0.065 Uiso 1 1 calc R
C4A C 1.0780(3) 0.19860(19) 0.19108(18) 0.0615(8) Uani 1 1 d .
H4AA H 1.1671 0.2300 0.1543 0.074 Uiso 1 1 calc R
H4AB H 1.1014 0.1843 0.2420 0.074 Uiso 1 1 calc R
C5A C 0.9419(3) 0.25613(17) 0.19268(16) 0.0560(7) Uani 1 1 d .
H5AA H 0.9236 0.2732 0.1408 0.067 Uiso 1 1 calc R
H5AB H 0.9663 0.3091 0.2077 0.067 Uiso 1 1 calc R
C6A C 0.7960(3) 0.21169(15) 0.24808(14) 0.0415(5) Uani 1 1 d .
H6A H 0.7114 0.2474 0.2345 0.050 Uiso 1 1 calc R
C7A C 0.7633(3) 0.12092(15) 0.23667(14) 0.0395(5) Uani 1 1 d .
H7A H 0.6904 0.0889 0.2833 0.047 Uiso 1 1 calc R
C8A C 0.6965(3) 0.12002(15) 0.16789(14) 0.0417(5) Uani 1 1 d .
C9A C 0.6013(3) 0.17685(16) 0.13487(14) 0.0462(6) Uani 1 1 d .
H9A H 0.5679 0.2250 0.1551 0.055 Uiso 1 1 calc R
C10A C 0.5546(3) 0.16204(17) 0.07074(15) 0.0498(6) Uani 1 1 d .
C11A C 0.6096(3) 0.09119(18) 0.04192(16) 0.0551(7) Uani 1 1 d .
H11A H 0.5788 0.0819 -0.0014 0.066 Uiso 1 1 calc R
C12A C 0.7078(3) 0.03292(17) 0.07319(16) 0.0517(6) Uani 1 1 d .
C13A C 0.7456(3) 0.04775(16) 0.13920(14) 0.0441(6) Uani 1 1 d .
C14A C 0.8482(3) -0.08574(16) 0.20624(17) 0.0510(6) Uani 1 1 d .
O15A O 0.7633(2) -0.13490(12) 0.18916(12) 0.0581(5) Uani 1 1 d .
C16A C 0.9591(4) -0.12037(19) 0.2546(2) 0.0692(9) Uani 1 1 d .
H16A H 0.9167 -0.1177 0.3074 0.104 Uiso 1 1 calc R
H16B H 1.0538 -0.0856 0.2355 0.104 Uiso 1 1 calc R
H16C H 0.9782 -0.1801 0.2521 0.104 Uiso 1 1 calc R
C17A C 0.4499(4) 0.2229(2) 0.03389(18) 0.0659(8) Uani 1 1 d .
H17A H 0.5044 0.2543 -0.0167 0.099 Uiso 1 1 calc R
H17B H 0.4142 0.2638 0.0654 0.099 Uiso 1 1 calc R
H17C H 0.3636 0.1899 0.0291 0.099 Uiso 1 1 calc R
C18A C 0.7722(4) -0.0379(2) 0.03412(19) 0.0683(8) Uani 1 1 d .
H18A H 0.7188 -0.0928 0.0616 0.102 Uiso 1 1 calc R
H18B H 0.8796 -0.0420 0.0340 0.102 Uiso 1 1 calc R
H18C H 0.7597 -0.0244 -0.0183 0.102 Uiso 1 1 calc R
P1A P 0.78969(7) 0.21028(4) 0.34915(3) 0.03828(16) Uani 1 1 d .
S1A S 0.93027(8) 0.13312(4) 0.39563(4) 0.05250(18) Uani 1 1 d .
C21A C 0.5926(3) 0.18166(16) 0.39993(15) 0.0439(6) Uani 1 1 d .
C22A C 0.5629(4) 0.1270(2) 0.47188(17) 0.0637(8) Uani 1 1 d .
H22A H 0.6441 0.1043 0.4933 0.076 Uiso 1 1 calc R
C23A C 0.4146(4) 0.1052(3) 0.5130(2) 0.0845(11) Uani 1 1 d .
H23A H 0.3958 0.0682 0.5623 0.101 Uiso 1 1 calc R
C24A C 0.2952(4) 0.1372(2) 0.4822(2) 0.0758(10) Uani 1 1 d .
H24A H 0.1946 0.1217 0.5100 0.091 Uiso 1 1 calc R
C25A C 0.3233(3) 0.1922(2) 0.4104(2) 0.0690(9) Uani 1 1 d .
H25A H 0.2416 0.2145 0.3892 0.083 Uiso 1 1 calc R
C26A C 0.4716(3) 0.21461(19) 0.36945(18) 0.0562(7) Uani 1 1 d .
H26A H 0.4901 0.2525 0.3206 0.067 Uiso 1 1 calc R
C31A C 0.8241(3) 0.32392(15) 0.34862(14) 0.0397(5) Uani 1 1 d .
C32A C 0.7690(3) 0.39061(17) 0.30008(18) 0.0556(7) Uani 1 1 d .
H32A H 0.7085 0.3775 0.2681 0.067 Uiso 1 1 calc R
C33A C 0.8026(4) 0.47621(18) 0.2985(2) 0.0629(8) Uani 1 1 d .
H33A H 0.7665 0.5210 0.2646 0.075 Uiso 1 1 calc R
C34A C 0.8880(3) 0.49630(18) 0.34586(18) 0.0577(7) Uani 1 1 d .
H34A H 0.9108 0.5546 0.3445 0.069 Uiso 1 1 calc R
C35A C 0.9401(3) 0.43060(18) 0.39543(17) 0.0583(7) Uani 1 1 d .
H35A H 0.9972 0.4442 0.4287 0.070 Uiso 1 1 calc R
C36A C 0.9093(3) 0.34470(17) 0.39675(15) 0.0499(6) Uani 1 1 d .
H36A H 0.9463 0.3002 0.4305 0.060 Uiso 1 1 calc R
N1B N 0.4406(3) 0.49997(14) 0.18396(14) 0.0536(6) Uani 1 1 d .
C2B C 0.3472(3) 0.56462(17) 0.22016(17) 0.0515(6) Uani 1 1 d .
H2B H 0.2776 0.5353 0.2691 0.062 Uiso 1 1 calc R
C3B C 0.2577(4) 0.6151(2) 0.1643(2) 0.0653(8) Uani 1 1 d .
H3BA H 0.3234 0.6299 0.1125 0.078 Uiso 1 1 calc R
H3BB H 0.1713 0.5784 0.1633 0.078 Uiso 1 1 calc R
C4B C 0.1994(4) 0.6980(2) 0.1875(2) 0.0718(10) Uani 1 1 d .
H4BA H 0.1428 0.7291 0.1507 0.086 Uiso 1 1 calc R
H4BB H 0.1299 0.6832 0.2384 0.086 Uiso 1 1 calc R
C5B C 0.3311(4) 0.75563(18) 0.18944(17) 0.0624(8) Uani 1 1 d .
H5BA H 0.2910 0.8084 0.2044 0.075 Uiso 1 1 calc R
H5BB H 0.3960 0.7731 0.1375 0.075 Uiso 1 1 calc R
C6B C 0.4288(3) 0.71278(15) 0.24450(14) 0.0450(6) Uani 1 1 d .
H6B H 0.5252 0.7484 0.2301 0.054 Uiso 1 1 calc R
C7B C 0.4720(3) 0.62085(15) 0.23505(14) 0.0438(6) Uani 1 1 d .
H7B H 0.5004 0.5896 0.2827 0.053 Uiso 1 1 calc R
C8B C 0.6035(3) 0.61741(16) 0.16839(14) 0.0451(6) Uani 1 1 d .
C9B C 0.7291(3) 0.67349(17) 0.13538(14) 0.0494(6) Uani 1 1 d .
H9B H 0.7423 0.7229 0.1541 0.059 Uiso 1 1 calc R
C10B C 0.8365(3) 0.65572(19) 0.07373(15) 0.0551(7) Uani 1 1 d .
C11B C 0.8110(4) 0.5826(2) 0.04719(17) 0.0629(8) Uani 1 1 d .
H11B H 0.8833 0.5714 0.0054 0.075 Uiso 1 1 calc R
C12B C 0.6855(4) 0.52516(19) 0.07860(17) 0.0590(8) Uani 1 1 d .
C13B C 0.5824(3) 0.54330(17) 0.14166(15) 0.0504(6) Uani 1 1 d .
C14B C 0.4149(4) 0.41279(18) 0.20939(19) 0.0583(7) Uani 1 1 d .
O15B O 0.5155(2) 0.36183(12) 0.19533(13) 0.0637(5) Uani 1 1 d .
C16B C 0.2574(4) 0.3802(2) 0.2561(3) 0.0825(11) Uani 1 1 d .
H16D H 0.2411 0.3199 0.2551 0.124 Uiso 1 1 calc R
H16E H 0.1820 0.4148 0.2344 0.124 Uiso 1 1 calc R
H16F H 0.2481 0.3849 0.3087 0.124 Uiso 1 1 calc R
C17B C 0.9723(4) 0.7173(2) 0.03474(18) 0.0720(9) Uani 1 1 d .
H17D H 0.9688 0.7407 -0.0184 0.108 Uiso 1 1 calc R
H17E H 1.0650 0.6864 0.0367 0.108 Uiso 1 1 calc R
H17F H 0.9706 0.7644 0.0608 0.108 Uiso 1 1 calc R
C18B C 0.6627(5) 0.4512(2) 0.0419(2) 0.0773(10) Uani 1 1 d .
H18D H 0.6937 0.3978 0.0711 0.116 Uiso 1 1 calc R
H18E H 0.7236 0.4633 -0.0103 0.116 Uiso 1 1 calc R
H18F H 0.5561 0.4450 0.0413 0.116 Uiso 1 1 calc R
P1B P 0.34418(7) 0.71290(4) 0.34527(4) 0.03968(16) Uani 1 1 d .
S1B S 0.16085(8) 0.63737(5) 0.39238(4) 0.0572(2) Uani 1 1 d .
C21B C 0.4953(3) 0.68359(15) 0.39607(14) 0.0431(5) Uani 1 1 d .
C22B C 0.4604(4) 0.6284(2) 0.46798(17) 0.0640(8) Uani 1 1 d .
H22B H 0.3602 0.6054 0.4891 0.077 Uiso 1 1 calc R
C23B C 0.5714(4) 0.6066(3) 0.5093(2) 0.0823(11) Uani 1 1 d .
H23B H 0.5462 0.5692 0.5584 0.099 Uiso 1 1 calc R
C24B C 0.7168(4) 0.6391(2) 0.4790(2) 0.0734(9) Uani 1 1 d .
H24B H 0.7919 0.6242 0.5072 0.088 Uiso 1 1 calc R
C25B C 0.7543(4) 0.6938(2) 0.4071(2) 0.0675(8) Uani 1 1 d .
H25B H 0.8553 0.7155 0.3860 0.081 Uiso 1 1 calc R
C26B C 0.6436(3) 0.71678(18) 0.36619(18) 0.0549(7) Uani 1 1 d .
H26B H 0.6690 0.7553 0.3176 0.066 Uiso 1 1 calc R
C31B C 0.3119(3) 0.82692(15) 0.34399(14) 0.0402(5) Uani 1 1 d .
C32B C 0.1856(3) 0.84870(17) 0.39347(15) 0.0491(6) Uani 1 1 d .
H32B H 0.1191 0.8047 0.4282 0.059 Uiso 1 1 calc R
C33B C 0.1571(3) 0.93473(18) 0.39197(17) 0.0578(7) Uani 1 1 d .
H33B H 0.0718 0.9491 0.4261 0.069 Uiso 1 1 calc R
C34B C 0.2525(3) 0.99957(18) 0.34100(19) 0.0580(7) Uani 1 1 d .
H34B H 0.2314 1.0581 0.3396 0.070 Uiso 1 1 calc R
C35B C 0.3789(3) 0.97868(18) 0.2919(2) 0.0631(8) Uani 1 1 d .
H35B H 0.4443 1.0230 0.2570 0.076 Uiso 1 1 calc R
C36B C 0.4100(3) 0.89251(17) 0.29403(18) 0.0557(7) Uani 1 1 d .
H36B H 0.4979 0.8784 0.2614 0.067 Uiso 1 1 calc R

loop_
_atom_site_aniso_label
_atom_site_aniso_U_11
_atom_site_aniso_U_22
_atom_site_aniso_U_33
_atom_site_aniso_U_23
_atom_site_aniso_U_13
_atom_site_aniso_U_12
N1A 0.0519(12) 0.0374(11) 0.0527(12) -0.0215(9) -0.0118(10) 0.0035(9)
C2A 0.0481(14) 0.0399(13) 0.0493(14) -0.0202(11) -0.0095(11) 0.0009(10)
C3A 0.0503(15) 0.0536(16) 0.0597(17) -0.0257(13) 0.0000(12) -0.0025(12)
C4A 0.0534(16) 0.0623(18) 0.0655(18) -0.0310(15) 0.0100(14) -0.0170(13)
C5A 0.0735(19) 0.0433(14) 0.0471(15) -0.0187(12) 0.0031(13) -0.0120(13)
C6A 0.0496(14) 0.0333(12) 0.0433(13) -0.0132(10) -0.0095(11) 0.0016(10)
C7A 0.0449(13) 0.0354(12) 0.0394(12) -0.0140(10) -0.0064(10) 0.0003(10)
C8A 0.0483(14) 0.0386(12) 0.0394(13) -0.0142(10) -0.0068(10) -0.0026(10)
C9A 0.0561(15) 0.0412(13) 0.0422(13) -0.0150(11) -0.0078(11) 0.0011(11)
C10A 0.0560(15) 0.0521(15) 0.0423(14) -0.0126(12) -0.0115(12) -0.0012(12)
C11A 0.0657(18) 0.0602(17) 0.0450(15) -0.0222(13) -0.0141(13) -0.0008(14)
C12A 0.0588(16) 0.0505(15) 0.0511(15) -0.0260(12) -0.0093(12) -0.0018(12)
C13A 0.0493(14) 0.0411(13) 0.0454(14) -0.0191(11) -0.0088(11) 0.0008(10)
C14A 0.0498(15) 0.0406(14) 0.0633(17) -0.0231(12) -0.0034(12) 0.0037(11)
O15A 0.0588(11) 0.0424(10) 0.0759(13) -0.0252(9) -0.0090(10) -0.0015(8)
C16A 0.0655(19) 0.0452(16) 0.105(3) -0.0238(16) -0.0295(18) 0.0125(14)
C17A 0.080(2) 0.070(2) 0.0521(17) -0.0169(15) -0.0216(15) 0.0109(16)
C18A 0.081(2) 0.070(2) 0.0657(19) -0.0429(16) -0.0149(16) 0.0082(16)
P1A 0.0396(3) 0.0376(3) 0.0410(3) -0.0156(2) -0.0095(2) 0.0044(2)
S1A 0.0514(4) 0.0525(4) 0.0565(4) -0.0142(3) -0.0168(3) 0.0150(3)
C21A 0.0456(13) 0.0434(13) 0.0480(14) -0.0225(11) -0.0095(11) 0.0006(10)
C22A 0.0545(17) 0.080(2) 0.0514(17) -0.0074(15) -0.0079(13) -0.0065(15)
C23A 0.068(2) 0.106(3) 0.063(2) -0.0056(19) 0.0054(17) -0.018(2)
C24A 0.0518(18) 0.086(2) 0.086(3) -0.036(2) 0.0068(17) -0.0158(17)
C25A 0.0418(15) 0.072(2) 0.098(3) -0.0336(19) -0.0119(16) 0.0025(14)
C26A 0.0486(15) 0.0571(16) 0.0638(18) -0.0162(14) -0.0123(13) 0.0041(12)
C31A 0.0386(12) 0.0408(13) 0.0438(13) -0.0185(10) -0.0089(10) 0.0046(10)
C32A 0.0612(17) 0.0439(14) 0.079(2) -0.0271(14) -0.0377(15) 0.0118(12)
C33A 0.0698(19) 0.0445(15) 0.088(2) -0.0243(15) -0.0385(17) 0.0166(13)
C34A 0.0610(17) 0.0439(15) 0.077(2) -0.0278(14) -0.0193(15) -0.0002(12)
C35A 0.0658(18) 0.0544(16) 0.0635(18) -0.0218(14) -0.0239(14) -0.0111(13)
C36A 0.0571(16) 0.0508(15) 0.0458(14) -0.0127(12) -0.0183(12) -0.0033(12)
N1B 0.0643(15) 0.0451(12) 0.0648(15) -0.0304(11) -0.0250(12) 0.0169(10)
C2B 0.0578(16) 0.0466(14) 0.0633(17) -0.0301(13) -0.0238(13) 0.0181(12)
C3B 0.076(2) 0.0655(18) 0.078(2) -0.0411(16) -0.0425(17) 0.0292(16)
C4B 0.089(2) 0.074(2) 0.081(2) -0.0438(18) -0.0527(19) 0.0463(18)
C5B 0.097(2) 0.0523(16) 0.0509(16) -0.0242(13) -0.0311(16) 0.0328(16)
C6B 0.0580(15) 0.0368(13) 0.0442(13) -0.0157(10) -0.0134(11) 0.0114(11)
C7B 0.0560(15) 0.0385(13) 0.0444(13) -0.0188(11) -0.0177(11) 0.0139(11)
C8B 0.0595(16) 0.0431(13) 0.0402(13) -0.0177(11) -0.0188(11) 0.0178(11)
C9B 0.0649(17) 0.0481(14) 0.0416(14) -0.0154(11) -0.0208(12) 0.0185(12)
C10B 0.0676(18) 0.0606(17) 0.0397(14) -0.0123(12) -0.0169(13) 0.0188(14)
C11B 0.079(2) 0.0697(19) 0.0451(15) -0.0242(14) -0.0149(14) 0.0287(17)
C12B 0.082(2) 0.0560(17) 0.0502(16) -0.0270(13) -0.0247(15) 0.0275(15)
C13B 0.0679(18) 0.0451(14) 0.0494(15) -0.0229(12) -0.0249(13) 0.0234(13)
C14B 0.0683(18) 0.0489(16) 0.077(2) -0.0349(14) -0.0369(16) 0.0169(14)
O15B 0.0785(14) 0.0496(11) 0.0796(14) -0.0332(10) -0.0341(11) 0.0224(10)
C16B 0.071(2) 0.0530(18) 0.134(3) -0.036(2) -0.032(2) 0.0048(16)
C17B 0.082(2) 0.085(2) 0.0468(17) -0.0152(16) -0.0095(15) 0.0105(18)
C18B 0.111(3) 0.073(2) 0.064(2) -0.0442(17) -0.0258(19) 0.0274(19)
P1B 0.0413(3) 0.0378(3) 0.0446(3) -0.0177(3) -0.0113(3) 0.0043(2)
S1B 0.0498(4) 0.0543(4) 0.0687(5) -0.0174(3) -0.0124(3) -0.0085(3)
C21B 0.0494(14) 0.0387(12) 0.0466(14) -0.0196(11) -0.0125(11) 0.0085(10)
C22B 0.0552(17) 0.079(2) 0.0523(17) -0.0055(15) -0.0104(13) 0.0096(15)
C23B 0.083(2) 0.105(3) 0.0570(19) -0.0046(19) -0.0257(18) 0.026(2)
C24B 0.073(2) 0.083(2) 0.081(2) -0.0299(19) -0.0421(19) 0.0283(18)
C25B 0.0548(17) 0.0682(19) 0.089(2) -0.0229(18) -0.0303(16) 0.0088(14)
C26B 0.0489(15) 0.0526(16) 0.0650(18) -0.0120(13) -0.0180(13) 0.0022(12)
C31B 0.0401(12) 0.0415(13) 0.0455(13) -0.0192(10) -0.0138(10) 0.0076(10)
C32B 0.0504(14) 0.0504(15) 0.0456(14) -0.0133(12) -0.0069(11) 0.0116(11)
C33B 0.0621(17) 0.0557(17) 0.0569(17) -0.0218(14) -0.0075(14) 0.0234(14)
C34B 0.0581(17) 0.0448(15) 0.080(2) -0.0291(14) -0.0207(15) 0.0157(12)
C35B 0.0521(16) 0.0421(15) 0.092(2) -0.0220(15) -0.0039(15) -0.0024(12)
C36B 0.0447(14) 0.0458(15) 0.0769(19) -0.0280(14) -0.0006(13) 0.0045(11)

loop_
_atom_type_symbol
_atom_type_description
_atom_type_scat_dispersion_real
_atom_type_scat_dispersion_imag
_atom_type_scat_source
C C 0.0181 0.0091 'International Tables Vol C Tables 4.2.6.8 and 6.1.1.4'
H H 0.0000 0.0000 'International Tables Vol C Tables 4.2.6.8 and 6.1.1.4'
N N 0.0311 0.0180 'International Tables Vol C Tables 4.2.6.8 and 6.1.1.4'
O O 0.0492 0.0322 'International Tables Vol C Tables 4.2.6.8 and 6.1.1.4'
P P 0.2955 0.4335 'International Tables Vol C Tables 4.2.6.8 and 6.1.1.4'
S S 0.3331 0.5567 'International Tables Vol C Tables 4.2.6.8 and 6.1.1.4'

loop_
_geom_angle_atom_site_label_1
_geom_angle_atom_site_label_2
_geom_angle_atom_site_label_3
_geom_angle
C14A N1A C13A 125.3(2)
C14A N1A C2A 124.0(2)
C13A N1A C2A 106.97(19)
N1A C2A C3A 109.3(2)
N1A C2A C7A 101.50(19)
C3A C2A C7A 113.8(2)
N1A C2A H2A 110.6
C3A C2A H2A 110.6
C7A C2A H2A 110.6
C4A C3A C2A 112.4(2)
C4A C3A H3AA 109.1
C2A C3A H3AA 109.1
C4A C3A H3AB 109.1
C2A C3A H3AB 109.1
H3AA C3A H3AB 107.9
C3A C4A C5A 110.4(2)
C3A C4A H4AA 109.6
C5A C4A H4AA 109.6
C3A C4A H4AB 109.6
C5A C4A H4AB 109.6
H4AA C4A H4AB 108.1
C4A C5A C6A 113.2(2)
C4A C5A H5AA 108.9
C6A C5A H5AA 108.9
C4A C5A H5AB 108.9
C6A C5A H5AB 108.9
H5AA C5A H5AB 107.7
C5A C6A C7A 112.31(19)
C5A C6A P1A 113.43(18)
C7A C6A P1A 111.98(16)
C5A C6A H6A 106.2
C7A C6A H6A 106.2
P1A C6A H6A 106.2
C8A C7A C6A 115.0(2)
C8A C7A C2A 101.28(19)
C6A C7A C2A 116.0(2)
C8A C7A H7A 108.0
C6A C7A H7A 108.0
C2A C7A H7A 108.0
C9A C8A C13A 121.2(2)
C9A C8A C7A 129.8(2)
C13A C8A C7A 109.0(2)
C8A C9A C10A 119.2(2)
C8A C9A H9A 120.4
C10A C9A H9A 120.4
C11A C10A C9A 118.3(3)
C11A C10A C17A 121.5(2)
C9A C10A C17A 120.2(2)
C10A C11A C12A 124.2(2)
C10A C11A H11A 117.9
C12A C11A H11A 117.9
C11A C12A C13A 115.6(2)
C11A C12A C18A 120.4(3)
C13A C12A C18A 123.9(3)
C8A C13A C12A 121.5(2)
C8A C13A N1A 109.1(2)
C12A C13A N1A 129.1(2)
O15A C14A N1A 122.0(3)
O15A C14A C16A 121.2(2)
N1A C14A C16A 116.8(2)
C14A C16A H16A 109.5
C14A C16A H16B 109.5
H16A C16A H16B 109.5
C14A C16A H16C 109.5
H16A C16A H16C 109.5
H16B C16A H16C 109.5
C10A C17A H17A 109.5
C10A C17A H17B 109.5
H17A C17A H17B 109.5
C10A C17A H17C 109.5
H17A C17A H17C 109.5
H17B C17A H17C 109.5
C12A C18A H18A 109.5
C12A C18A H18B 109.5
H18A C18A H18B 109.5
C12A C18A H18C 109.5
H18A C18A H18C 109.5
H18B C18A H18C 109.5
C21A P1A C31A 106.52(11)
C21A P1A C6A 105.60(11)
C31A P1A C6A 103.85(11)
C21A P1A S1A 111.71(9)
C31A P1A S1A 113.07(8)
C6A P1A S1A 115.31(8)
C22A C21A C26A 118.8(3)
C22A C21A P1A 119.0(2)
C26A C21A P1A 122.2(2)
C21A C22A C23A 120.7(3)
C21A C22A H22A 119.7
C23A C22A H22A 119.7
C24A C23A C22A 120.3(3)
C24A C23A H23A 119.8
C22A C23A H23A 119.8
C23A C24A C25A 119.6(3)
C23A C24A H24A 120.2
C25A C24A H24A 120.2
C24A C25A C26A 120.1(3)
C24A C25A H25A 119.9
C26A C25A H25A 119.9
C21A C26A C25A 120.5(3)
C21A C26A H26A 119.8
C25A C26A H26A 119.8
C36A C31A C32A 118.8(2)
C36A C31A P1A 119.54(19)
C32A C31A P1A 121.63(18)
C33A C32A C31A 120.3(2)
C33A C32A H32A 119.8
C31A C32A H32A 119.8
C34A C33A C32A 120.5(3)
C34A C33A H33A 119.8
C32A C33A H33A 119.8
C33A C34A C35A 119.6(3)
C33A C34A H34A 120.2
C35A C34A H34A 120.2
C34A C35A C36A 120.5(3)
C34A C35A H35A 119.8
C36A C35A H35A 119.8
C35A C36A C31A 120.3(3)
C35A C36A H36A 119.9
C31A C36A H36A 119.9
C14B N1B C13B 125.6(2)
C14B N1B C2B 123.5(3)
C13B N1B C2B 107.1(2)
N1B C2B C3B 109.5(2)
N1B C2B C7B 101.3(2)
C3B C2B C7B 113.5(2)
N1B C2B H2B 110.7
C3B C2B H2B 110.7
C7B C2B H2B 110.7
C4B C3B C2B 111.3(2)
C4B C3B H3BA 109.4
C2B C3B H3BA 109.4
C4B C3B H3BB 109.4
C2B C3B H3BB 109.4
H3BA C3B H3BB 108.0
C5B C4B C3B 110.2(3)
C5B C4B H4BA 109.6
C3B C4B H4BA 109.6
C5B C4B H4BB 109.6
C3B C4B H4BB 109.6
H4BA C4B H4BB 108.1
C4B C5B C6B 114.0(2)
C4B C5B H5BA 108.8
C6B C5B H5BA 108.8
C4B C5B H5BB 108.8
C6B C5B H5BB 108.8
H5BA C5B H5BB 107.7
C5B C6B C7B 112.4(2)
C5B C6B P1B 113.21(19)
C7B C6B P1B 111.36(17)
C5B C6B H6B 106.5
C7B C6B H6B 106.5
P1B C6B H6B 106.5
C8B C7B C6B 115.3(2)
C8B C7B C2B 101.7(2)
C6B C7B C2B 116.2(2)
C8B C7B H7B 107.7
C6B C7B H7B 107.7
C2B C7B H7B 107.7
C9B C8B C13B 121.3(2)
C9B C8B C7B 129.8(2)
C13B C8B C7B 108.8(2)
C8B C9B C10B 119.0(2)
C8B C9B H9B 120.5
C10B C9B H9B 120.5
C11B C10B C9B 118.5(3)
C11B C10B C17B 121.2(3)
C9B C10B C17B 120.2(3)
C12B C11B C10B 124.1(3)
C12B C11B H11B 118.0
C10B C11B H11B 118.0
C11B C12B C13B 116.0(3)
C11B C12B C18B 119.9(3)
C13B C12B C18B 124.0(3)
C12B C13B C8B 121.0(3)
C12B C13B N1B 129.7(2)
C8B C13B N1B 109.1(2)
O15B C14B N1B 121.7(3)
O15B C14B C16B 121.0(3)
N1B C14B C16B 117.2(2)
C14B C16B H16D 109.5
C14B C16B H16E 109.5
H16D C16B H16E 109.5
C14B C16B H16F 109.5
H16D C16B H16F 109.5
H16E C16B H16F 109.5
C10B C17B H17D 109.5
C10B C17B H17E 109.5
H17D C17B H17E 109.5
C10B C17B H17F 109.5
H17D C17B H17F 109.5
H17E C17B H17F 109.5
C12B C18B H18D 109.5
C12B C18B H18E 109.5
H18D C18B H18E 109.5
C12B C18B H18F 109.5
H18D C18B H18F 109.5
H18E C18B H18F 109.5
C21B P1B C31B 106.29(11)
C21B P1B C6B 105.54(12)
C31B P1B C6B 104.02(11)
C21B P1B S1B 111.78(9)
C31B P1B S1B 113.08(8)
C6B P1B S1B 115.33(9)
C22B C21B C26B 118.6(3)
C22B C21B P1B 119.0(2)
C26B C21B P1B 122.4(2)
C21B C22B C23B 120.7(3)
C21B C22B H22B 119.7
C23B C22B H22B 119.7
C24B C23B C22B 120.1(3)
C24B C23B H23B 120.0
C22B C23B H23B 120.0
C23B C24B C25B 120.2(3)
C23B C24B H24B 119.9
C25B C24B H24B 119.9
C24B C25B C26B 119.9(3)
C24B C25B H25B 120.1
C26B C25B H25B 120.1
C25B C26B C21B 120.5(3)
C25B C26B H26B 119.8
C21B C26B H26B 119.8
C32B C31B C36B 119.2(2)
C32B C31B P1B 119.33(19)
C36B C31B P1B 121.51(18)
C33B C32B C31B 120.2(3)
C33B C32B H32B 119.9
C31B C32B H32B 119.9
C34B C33B C32B 120.5(3)
C34B C33B H33B 119.8
C32B C33B H33B 119.8
C33B C34B C35B 119.8(3)
C33B C34B H34B 120.1
C35B C34B H34B 120.1
C34B C35B C36B 120.1(3)
C34B C35B H35B 120.0
C36B C35B H35B 120.0
C35B C36B C31B 120.2(2)
C35B C36B H36B 119.9
C31B C36B H36B 119.9

loop_
_geom_bond_atom_site_label_1
_geom_bond_atom_site_label_2
_geom_bond_distance
N1A C14A 1.363(3)
N1A C13A 1.429(3)
N1A C2A 1.495(3)
C2A C3A 1.522(4)
C2A C7A 1.550(3)
C2A H2A 0.9900
C3A C4A 1.521(4)
C3A H3AA 0.9800
C3A H3AB 0.9800
C4A C5A 1.524(4)
C4A H4AA 0.9800
C4A H4AB 0.9800
C5A C6A 1.533(4)
C5A H5AA 0.9800
C5A H5AB 0.9800
C6A C7A 1.537(3)
C6A P1A 1.838(2)
C6A H6A 0.9900
C7A C8A 1.518(3)
C7A H7A 0.9900
C8A C9A 1.376(4)
C8A C13A 1.394(3)
C9A C10A 1.401(4)
C9A H9A 0.9400
C10A C11A 1.388(4)
C10A C17A 1.503(4)
C11A C12A 1.394(4)
C11A H11A 0.9400
C12A C13A 1.397(4)
C12A C18A 1.509(4)
C14A O15A 1.230(3)
C14A C16A 1.503(4)
C16A H16A 0.9700
C16A H16B 0.9700
C16A H16C 0.9700
C17A H17A 0.9700
C17A H17B 0.9700
C17A H17C 0.9700
C18A H18A 0.9700
C18A H18B 0.9700
C18A H18C 0.9700
P1A C21A 1.820(3)
P1A C31A 1.824(2)
P1A S1A 1.9557(9)
C21A C22A 1.376(4)
C21A C26A 1.383(4)
C22A C23A 1.384(4)
C22A H22A 0.9400
C23A C24A 1.368(5)
C23A H23A 0.9400
C24A C25A 1.377(5)
C24A H24A 0.9400
C25A C26A 1.385(4)
C25A H25A 0.9400
C26A H26A 0.9400
C31A C36A 1.384(3)
C31A C32A 1.387(4)
C32A C33A 1.382(4)
C32A H32A 0.9400
C33A C34A 1.370(4)
C33A H33A 0.9400
C34A C35A 1.375(4)
C34A H34A 0.9400
C35A C36A 1.383(4)
C35A H35A 0.9400
C36A H36A 0.9400
N1B C14B 1.356(4)
N1B C13B 1.427(4)
N1B C2B 1.499(3)
C2B C3B 1.527(4)
C2B C7B 1.546(4)
C2B H2B 0.9900
C3B C4B 1.525(4)
C3B H3BA 0.9800
C3B H3BB 0.9800
C4B C5B 1.513(5)
C4B H4BA 0.9800
C4B H4BB 0.9800
C5B C6B 1.529(4)
C5B H5BA 0.9800
C5B H5BB 0.9800
C6B C7B 1.542(3)
C6B P1B 1.837(3)
C6B H6B 0.9900
C7B C8B 1.513(4)
C7B H7B 0.9900
C8B C9B 1.379(4)
C8B C13B 1.398(3)
C9B C10B 1.396(4)
C9B H9B 0.9400
C10B C11B 1.392(4)
C10B C17B 1.507(5)
C11B C12B 1.386(5)
C11B H11B 0.9400
C12B C13B 1.398(4)
C12B C18B 1.512(4)
C14B O15B 1.234(3)
C14B C16B 1.511(5)
C16B H16D 0.9700
C16B H16E 0.9700
C16B H16F 0.9700
C17B H17D 0.9700
C17B H17E 0.9700
C17B H17F 0.9700
C18B H18D 0.9700
C18B H18E 0.9700
C18B H18F 0.9700
P1B C21B 1.819(3)
P1B C31B 1.822(2)
P1B S1B 1.9565(9)
C21B C22B 1.379(4)
C21B C26B 1.384(4)
C22B C23B 1.383(5)
C22B H22B 0.9400
C23B C24B 1.359(5)
C23B H23B 0.9400
C24B C25B 1.376(5)
C24B H24B 0.9400
C25B C26B 1.380(4)
C25B H25B 0.9400
C26B H26B 0.9400
C31B C32B 1.385(3)
C31B C36B 1.386(4)
C32B C33B 1.380(4)
C32B H32B 0.9400
C33B C34B 1.373(4)
C33B H33B 0.9400
C34B C35B 1.376(4)
C34B H34B 0.9400
C35B C36B 1.385(4)
C35B H35B 0.9400
C36B H36B 0.9400

loop_
_geom_torsion_atom_site_label_1
_geom_torsion_atom_site_label_2
_geom_torsion_atom_site_label_3
_geom_torsion_atom_site_label_4
_geom_torsion
C14A N1A C2A C3A 113.2(3)
C13A N1A C2A C3A -87.5(2)
C14A N1A C2A C7A -126.3(2)
C13A N1A C2A C7A 33.0(2)
N1A C2A C3A C4A 161.2(2)
C7A C2A C3A C4A 48.6(3)
C2A C3A C4A C5A -57.4(3)
C3A C4A C5A C6A 58.4(3)
C4A C5A C6A C7A -49.5(3)
C4A C5A C6A P1A 78.7(2)
C5A C6A C7A C8A -77.5(3)
P1A C6A C7A C8A 153.50(17)
C5A C6A C7A C2A 40.4(3)
P1A C6A C7A C2A -88.6(2)
N1A C2A C7A C8A -32.5(2)
C3A C2A C7A C8A 84.7(2)
N1A C2A C7A C6A -157.8(2)
C3A C2A C7A C6A -40.6(3)
C6A C7A C8A C9A -32.2(4)
C2A C7A C8A C9A -158.2(3)
C6A C7A C8A C13A 148.4(2)
C2A C7A C8A C13A 22.5(2)
C13A C8A C9A C10A -0.7(4)
C7A C8A C9A C10A 180.0(2)
C8A C9A C10A C11A -1.5(4)
C8A C9A C10A C17A 179.7(3)
C9A C10A C11A C12A 0.7(4)
C17A C10A C11A C12A 179.5(3)
C10A C11A C12A C13A 2.3(4)
C10A C11A C12A C18A -174.9(3)
C9A C8A C13A C12A 3.9(4)
C7A C8A C13A C12A -176.7(2)
C9A C8A C13A N1A 178.2(2)
C7A C8A C13A N1A -2.4(3)
C11A C12A C13A C8A -4.5(4)
C18A C12A C13A C8A 172.5(3)
C11A C12A C13A N1A -177.5(2)
C18A C12A C13A N1A -0.5(5)
C14A N1A C13A C8A 138.9(2)
C2A N1A C13A C8A -20.0(3)
C14A N1A C13A C12A -47.4(4)
C2A N1A C13A C12A 153.7(3)
C13A N1A C14A O15A 2.5(4)
C2A N1A C14A O15A 157.9(2)
C13A N1A C14A C16A -177.3(2)
C2A N1A C14A C16A -21.9(4)
C5A C6A P1A C21A 165.60(18)
C7A C6A P1A C21A -66.00(19)
C5A C6A P1A C31A 53.7(2)
C7A C6A P1A C31A -177.90(17)
C5A C6A P1A S1A -70.57(19)
C7A C6A P1A S1A 57.83(19)
C31A P1A C21A C22A -108.9(2)
C6A P1A C21A C22A 141.1(2)
S1A P1A C21A C22A 15.0(2)
C31A P1A C21A C26A 69.5(2)
C6A P1A C21A C26A -40.5(2)
S1A P1A C21A C26A -166.54(19)
C26A C21A C22A C23A 0.2(5)
P1A C21A C22A C23A 178.6(3)
C21A C22A C23A C24A 0.6(6)
C22A C23A C24A C25A -0.8(6)
C23A C24A C25A C26A 0.3(5)
C22A C21A C26A C25A -0.7(4)
P1A C21A C26A C25A -179.1(2)
C24A C25A C26A C21A 0.5(5)
C21A P1A C31A C36A 105.3(2)
C6A P1A C31A C36A -143.5(2)
S1A P1A C31A C36A -17.7(2)
C21A P1A C31A C32A -75.8(2)
C6A P1A C31A C32A 35.4(2)
S1A P1A C31A C32A 161.1(2)
C36A C31A C32A C33A 1.8(4)
P1A C31A C32A C33A -177.1(2)
C31A C32A C33A C34A -1.4(5)
C32A C33A C34A C35A -0.2(5)
C33A C34A C35A C36A 1.2(5)
C34A C35A C36A C31A -0.7(4)
C32A C31A C36A C35A -0.8(4)
P1A C31A C36A C35A 178.1(2)
C14B N1B C2B C3B -113.0(3)
C13B N1B C2B C3B 87.8(3)
C14B N1B C2B C7B 126.9(3)
C13B N1B C2B C7B -32.4(3)
N1B C2B C3B C4B -163.1(3)
C7B C2B C3B C4B -50.7(4)
C2B C3B C4B C5B 59.1(4)
C3B C4B C5B C6B -58.5(4)
C4B C5B C6B C7B 47.7(3)
C4B C5B C6B P1B -79.5(3)
C5B C6B C7B C8B 80.1(3)
P1B C6B C7B C8B -151.73(18)
C5B C6B C7B C2B -38.8(3)
P1B C6B C7B C2B 89.4(2)
N1B C2B C7B C8B 32.5(2)
C3B C2B C7B C8B -84.8(3)
N1B C2B C7B C6B 158.5(2)
C3B C2B C7B C6B 41.2(3)
C6B C7B C8B C9B 31.1(4)
C2B C7B C8B C9B 157.7(3)
C6B C7B C8B C13B -149.5(2)
C2B C7B C8B C13B -22.9(3)
C13B C8B C9B C10B 0.4(4)
C7B C8B C9B C10B 179.7(2)
C8B C9B C10B C11B 1.0(4)
C8B C9B C10B C17B 178.0(2)
C9B C10B C11B C12B -0.6(4)
C17B C10B C11B C12B -177.5(3)
C10B C11B C12B C13B -1.3(4)
C10B C11B C12B C18B 175.6(3)
C11B C12B C13B C8B 2.7(4)
C18B C12B C13B C8B -174.0(3)
C11B C12B C13B N1B 176.6(3)
C18B C12B C13B N1B -0.1(5)
C9B C8B C13B C12B -2.3(4)
C7B C8B C13B C12B 178.2(2)
C9B C8B C13B N1B -177.4(2)
C7B C8B C13B N1B 3.1(3)
C14B N1B C13B C12B 45.9(4)
C2B N1B C13B C12B -155.4(3)
C14B N1B C13B C8B -139.6(3)
C2B N1B C13B C8B 19.1(3)
C13B N1B C14B O15B -2.3(4)
C2B N1B C14B O15B -157.7(3)
C13B N1B C14B C16B 177.6(3)
C2B N1B C14B C16B 22.1(4)
C5B C6B P1B C21B -166.91(19)
C7B C6B P1B C21B 65.4(2)
C5B C6B P1B C31B -55.2(2)
C7B C6B P1B C31B 177.04(17)
C5B C6B P1B S1B 69.2(2)
C7B C6B P1B S1B -58.5(2)
C31B P1B C21B C22B 109.9(2)
C6B P1B C21B C22B -140.0(2)
S1B P1B C21B C22B -13.9(2)
C31B P1B C21B C26B -68.1(2)
C6B P1B C21B C26B 42.0(2)
S1B P1B C21B C26B 168.11(19)
C26B C21B C22B C23B -0.2(5)
P1B C21B C22B C23B -178.2(3)
C21B C22B C23B C24B -0.4(6)
C22B C23B C24B C25B -0.1(6)
C23B C24B C25B C26B 1.0(5)
C24B C25B C26B C21B -1.5(5)
C22B C21B C26B C25B 1.1(4)
P1B C21B C26B C25B 179.1(2)
C21B P1B C31B C32B -103.7(2)
C6B P1B C31B C32B 145.2(2)
S1B P1B C31B C32B 19.3(2)
C21B P1B C31B C36B 77.0(2)
C6B P1B C31B C36B -34.1(2)
S1B P1B C31B C36B -160.0(2)
C36B C31B C32B C33B 1.0(4)
P1B C31B C32B C33B -178.3(2)
C31B C32B C33B C34B 0.7(4)
C32B C33B C34B C35B -1.1(5)
C33B C34B C35B C36B -0.1(5)
C34B C35B C36B C31B 1.8(5)
C32B C31B C36B C35B -2.2(4)
P1B C31B C36B C35B 177.1(2)
